data_7129423
loop_
_publ_author_name
'Vogler, Daniel'
'Haas, Lea'
'Wolf, Nina'
'Kaifer, Elisabeth'
'Himmel, Hans-J\"org'

_publ_section_title
;
 Derivatization of an especially electron-rich diborane
;
_journal_name_full 'Chemical Communications'
_journal_paper_doi 10.1039/D1CC06359F
_journal_year 2022
_chemical_formula_moiety 'C16 H24 B2 N8 S2'
_chemical_formula_sum 'C16 H24 B2 N8 S2'
_chemical_formula_weight 414.17
_space_group_crystal_system monoclinic
_space_group_IT_number 9
_space_group_name_Hall 'C -2yc'
_space_group_name_H-M_alt 'C 1 c 1'
_atom_sites_solution_hydrogens geom
_atom_sites_solution_primary dual
_audit_creation_date 2021-04-21
_audit_creation_method
;
Olex2 1.3
(compiled 2020.11.12 svn.r5f609507 for OlexSys, GUI svn.r6226)
;
_audit_update_record
;
2021-11-05 deposited with the CCDC.	2021-12-06 downloaded from the CCDC.
;
_cell_angle_alpha 90
_cell_angle_beta 91.214(7)
_cell_angle_gamma 90
_cell_formula_units_Z 4
_cell_length_a 12.739(2)
_cell_length_b 15.667(3)
_cell_length_c 10.1279(18)
_cell_measurement_reflns_used 9900
_cell_measurement_temperature 100.0
_cell_measurement_theta_max 28.78
_cell_measurement_theta_min 2.60
_cell_volume 2020.9(6)
_computing_cell_refinement 'SAINT V8.40A (Bruker, 2019)'
_computing_data_collection 'APEX3 v2018.7-2 (Bruker AXS)'
_computing_data_reduction 'SAINT V8.40A (Bruker, 2019)'
_computing_molecular_graphics 'Olex2 1.3 (Dolomanov et al., 2009)'
_computing_publication_material 'Olex2 1.3 (Dolomanov et al., 2009)'
_computing_structure_refinement 'XL  (Sheldrick, 2008)'
_computing_structure_solution 'SHELXT 2014/5 (Sheldrick, 2014)'
_diffrn_ambient_temperature 100.0
_diffrn_detector 'Bruker Photon III detector'
_diffrn_detector_type 'CPAD detector'
_diffrn_measured_fraction_theta_full 0.999
_diffrn_measured_fraction_theta_max 1.000
_diffrn_measurement_device 'three-circle diffractometer'
_diffrn_measurement_device_type 'Bruker D8-Venture'
_diffrn_measurement_method '\w and \f scans'
_diffrn_radiation_monochromator 'mirror optics'
_diffrn_radiation_probe x-ray
_diffrn_radiation_type MoK\a
_diffrn_radiation_wavelength 0.71073
_diffrn_reflns_av_R_equivalents 0.0726
_diffrn_reflns_av_unetI/netI 0.0508
_diffrn_reflns_Laue_measured_fraction_full 0.999
_diffrn_reflns_Laue_measured_fraction_max 1.000
_diffrn_reflns_limit_h_max 16
_diffrn_reflns_limit_h_min -16
_diffrn_reflns_limit_k_max 20
_diffrn_reflns_limit_k_min -20
_diffrn_reflns_limit_l_max 13
_diffrn_reflns_limit_l_min -13
_diffrn_reflns_number 24812
_diffrn_reflns_point_group_measured_fraction_full 0.997
_diffrn_reflns_point_group_measured_fraction_max 0.997
_diffrn_reflns_theta_full 25.242
_diffrn_reflns_theta_max 27.487
_diffrn_reflns_theta_min 2.011
_diffrn_source 'microfocus sealed X-ray tube'
_diffrn_source_current 1.4
_diffrn_source_power 0.07
_diffrn_source_type 'Incoatec I\ms'
_diffrn_source_voltage 50.0
_diffrn_standards_number 0
_exptl_absorpt_coefficient_mu 0.284
_exptl_absorpt_correction_T_max 0.7458
_exptl_absorpt_correction_T_min 0.6015
_exptl_absorpt_correction_type multi-scan
_exptl_absorpt_process_details
;
SADABS-2016/2 (Bruker,2016/2) was used for absorption correction.
wR2(int) was 0.1270 before and 0.0897 after correction.
The Ratio of minimum to maximum transmission is 0.8065.
The \l/2 correction factor is Not present.
;
_exptl_crystal_colour colourless
_exptl_crystal_colour_primary colourless
_exptl_crystal_density_diffrn 1.361
_exptl_crystal_description block
_exptl_crystal_F_000 872
_exptl_crystal_size_max 0.203
_exptl_crystal_size_mid 0.19
_exptl_crystal_size_min 0.148
_refine_diff_density_max 0.459
_refine_diff_density_min -0.476
_refine_diff_density_rms 0.086
_refine_ls_abs_structure_details
;
 Flack x determined using 1820 quotients [(I+)-(I-)]/[(I+)+(I-)]
 (Parsons, Flack and Wagner, Acta Cryst. B69 (2013) 249-259).
;
_refine_ls_abs_structure_Flack 0.10(4)
_refine_ls_extinction_method none
_refine_ls_goodness_of_fit_ref 1.064
_refine_ls_hydrogen_treatment constr
_refine_ls_matrix_type full
_refine_ls_number_parameters 263
_refine_ls_number_reflns 4620
_refine_ls_number_restraints 2
_refine_ls_restrained_S_all 1.063
_refine_ls_R_factor_all 0.0792
_refine_ls_R_factor_gt 0.0672
_refine_ls_shift/su_max 0.000
_refine_ls_shift/su_mean 0.000
_refine_ls_structure_factor_coef Fsqd
_refine_ls_weighting_details 'w=1/[\s^2^(Fo^2^)+(0.1096P)^2^+7.0419P] where P=(Fo^2^+2Fc^2^)/3'
_refine_ls_weighting_scheme calc
_refine_ls_wR_factor_gt 0.1832
_refine_ls_wR_factor_ref 0.2000
_reflns_Friedel_coverage 0.990
_reflns_Friedel_fraction_full 0.994
_reflns_Friedel_fraction_max 0.994
_reflns_number_gt 4127
_reflns_number_total 4620
_reflns_threshold_expression 'I > 2\s(I)'
_cod_data_source_file d1cc06359f2.cif
_cod_data_source_block mo_dv236_01
_cod_database_code 7129423
_shelx_shelxl_version_number 2018/3
_shelx_space_group_comment
;
The symmetry employed for this shelxl refinement is uniquely defined
by the following loop, which should always be used as a source of
symmetry information in preference to the above space-group names.
They are only intended as comments.
;
_shelx_estimated_absorpt_t_max 0.959
_shelx_estimated_absorpt_t_min 0.945
_olex2_refinement_description
;
1. Twinned data refinement
 Scales: 0.854(4)
 0.146(4)
2. Fixed Uiso
 At 1.2 times of:
  All C(H,H) groups, All C(H,H,H,H) groups
3. Others
 Fixed Sof: H12A(0.55) H12B(0.55) H12C(0.45) H12D(0.45) H14A(0.55) H14B(0.55)
 H14C(0.45) H14D(0.45) C13(0.55) H13A(0.55) H13B(0.55) C13B(0.45) H13C(0.45)
 H13D(0.45)
4.a Secondary CH2 refined with riding coordinates:
 C2(H2A,H2B), C3(H3A,H3B), C4(H4A,H4B), C5(H5A,H5B), C6(H6A,H6B), C7(H7A,H7B),
 C9(H9A,H9B), C10(H10A,H10B), C11(H11A,H11B), C12(H12A,H12B), C12(H12C,H12D),
 C14(H14A,H14B), C14(H14C,H14D), C13(H13A,H13B), C13B(H13C,H13D)
;
_olex2_submission_special_instructions 'No special instructions were received'

loop_
_space_group_symop_operation_xyz
'x, y, z'
'x, -y, z+1/2'
'x+1/2, y+1/2, z'
'x+1/2, -y+1/2, z+1/2'

loop_
_atom_site_label
_atom_site_type_symbol
_atom_site_fract_x
_atom_site_fract_y
_atom_site_fract_z
_atom_site_U_iso_or_equiv
_atom_site_adp_type
_atom_site_occupancy
_atom_site_site_symmetry_order
_atom_site_calc_flag
_atom_site_refinement_flags_posn
_atom_site_refinement_flags_adp
_atom_site_refinement_flags_occupancy
_atom_site_disorder_assembly
_atom_site_disorder_group
S1 S 0.50508(17) 0.49490(11) 0.4584(2) 0.0326(4) Uani 1 1 d . . . . .
S2 S 0.4686(2) 0.81668(15) 0.1052(2) 0.0434(6) Uani 1 1 d . . . . .
N1 N 0.4042(5) 0.7559(4) 0.7050(7) 0.0278(13) Uani 1 1 d . . . . .
N2 N 0.3864(5) 0.8774(4) 0.5845(6) 0.0266(13) Uani 1 1 d . . . . .
N3 N 0.2650(6) 0.8495(4) 0.7484(7) 0.0326(15) Uani 1 1 d . . . . .
N4 N 0.6076(5) 0.7698(4) 0.6959(7) 0.0299(14) Uani 1 1 d . . . . .
N5 N 0.5871(5) 0.8899(4) 0.5744(7) 0.0280(14) Uani 1 1 d . . . . .
N6 N 0.7297(5) 0.8810(4) 0.7277(7) 0.0301(14) Uani 1 1 d . . . . .
N7 N 0.5086(6) 0.6586(4) 0.5641(7) 0.0293(13) Uani 1 1 d . . . . .
N8 N 0.4773(5) 0.8432(4) 0.3749(6) 0.0266(13) Uani 1 1 d . . . . .
C1 C 0.3503(6) 0.8281(5) 0.6814(8) 0.0264(14) Uani 1 1 d . . . . .
C2 C 0.3724(7) 0.6959(5) 0.8069(8) 0.0345(18) Uani 1 1 d . . . . .
H2A H 0.407239 0.710667 0.892148 0.041 Uiso 1 1 calc R U . . .
H2B H 0.393742 0.637286 0.782542 0.041 Uiso 1 1 calc R U . . .
C3 C 0.2553(8) 0.7000(6) 0.8200(11) 0.043(2) Uani 1 1 d . . . . .
H3A H 0.233327 0.662326 0.892954 0.051 Uiso 1 1 calc R U . . .
H3B H 0.220599 0.679788 0.737399 0.051 Uiso 1 1 calc R U . . .
C4 C 0.2219(8) 0.7915(6) 0.8481(10) 0.041(2) Uani 1 1 d . . . . .
H4A H 0.144342 0.795309 0.846302 0.049 Uiso 1 1 calc R U . . .
H4B H 0.247671 0.808541 0.937158 0.049 Uiso 1 1 calc R U . . .
C5 C 0.2071(7) 0.9289(6) 0.7240(10) 0.0387(19) Uani 1 1 d . . . . .
H5A H 0.183178 0.952423 0.808941 0.046 Uiso 1 1 calc R U . . .
H5B H 0.144257 0.916801 0.667945 0.046 Uiso 1 1 calc R U . . .
C6 C 0.2748(8) 0.9941(5) 0.6563(10) 0.038(2) Uani 1 1 d . . . . .
H6A H 0.328947 1.016051 0.719130 0.046 Uiso 1 1 calc R U . . .
H6B H 0.231075 1.042748 0.625668 0.046 Uiso 1 1 calc R U . . .
C7 C 0.3270(7) 0.9523(5) 0.5394(9) 0.0317(16) Uani 1 1 d . . . . .
H7A H 0.273012 0.934944 0.472990 0.038 Uiso 1 1 calc R U . . .
H7B H 0.374867 0.993539 0.497314 0.038 Uiso 1 1 calc R U . . .
C8 C 0.6433(6) 0.8481(5) 0.6675(8) 0.0267(15) Uani 1 1 d . . . . .
C9 C 0.6648(7) 0.7153(5) 0.7882(10) 0.0374(19) Uani 1 1 d . . . . .
H9A H 0.716225 0.680638 0.739697 0.045 Uiso 1 1 calc R U . . .
H9B H 0.615108 0.675783 0.830737 0.045 Uiso 1 1 calc R U . . .
C10 C 0.7225(7) 0.7679(6) 0.8948(9) 0.0366(18) Uani 1 1 d . . . . .
H10A H 0.671347 0.797565 0.951004 0.044 Uiso 1 1 calc R U . . .
H10B H 0.766408 0.730166 0.951668 0.044 Uiso 1 1 calc R U . . .
C11 C 0.7914(7) 0.8329(5) 0.8250(10) 0.0378(19) Uani 1 1 d . . . . .
H11A H 0.822695 0.872675 0.890815 0.045 Uiso 1 1 calc R U . . .
H11B H 0.849274 0.802969 0.780611 0.045 Uiso 1 1 calc R U . . .
C12 C 0.7712(7) 0.9638(6) 0.6885(10) 0.0382(19) Uani 1 1 d . . . . .
H12A H 0.848410 0.958891 0.682218 0.046 Uiso 0.55 1 calc R U P A 1
H12B H 0.756537 1.005499 0.759098 0.046 Uiso 0.55 1 calc R U P A 1
H12C H 0.802274 0.992902 0.766706 0.046 Uiso 0.45 1 calc R U P B 2
H12D H 0.827367 0.955313 0.623665 0.046 Uiso 0.45 1 calc R U P B 2
C14 C 0.6131(7) 0.9785(5) 0.5424(10) 0.0370(19) Uani 1 1 d . . . . .
H14A H 0.572017 1.017148 0.598888 0.044 Uiso 0.55 1 calc R U P C 1
H14B H 0.592357 0.990008 0.449302 0.044 Uiso 0.55 1 calc R U P C 1
H14C H 0.640251 0.980478 0.451560 0.044 Uiso 0.45 1 calc R U P D 2
H14D H 0.547920 1.012928 0.543383 0.044 Uiso 0.45 1 calc R U P D 2
C15 C 0.5074(6) 0.5907(5) 0.5205(7) 0.0255(14) Uani 1 1 d . . . . .
C16 C 0.4741(6) 0.8322(5) 0.2641(9) 0.0316(18) Uani 1 1 d . . . . .
B1 B 0.5024(7) 0.7496(5) 0.6202(9) 0.0277(16) Uani 1 1 d . . . . .
B2 B 0.4885(8) 0.8418(5) 0.5270(9) 0.0259(16) Uani 1 1 d . . . . .
C13 C 0.7290(12) 0.9981(9) 0.5618(18) 0.030(3) Uani 0.55 1 d . . P E 1
H13A H 0.768426 0.973065 0.488047 0.036 Uiso 0.55 1 calc R U P E 1
H13B H 0.739541 1.060700 0.560018 0.036 Uiso 0.55 1 calc R U P E 1
C13B C 0.689(2) 1.0169(15) 0.630(2) 0.048(5) Uani 0.45 1 d . . P E 2
H13C H 0.650339 1.043396 0.703530 0.058 Uiso 0.45 1 calc R U P E 2
H13D H 0.723372 1.063677 0.581821 0.058 Uiso 0.45 1 calc R U P E 2

loop_
_atom_site_aniso_label
_atom_site_aniso_U_11
_atom_site_aniso_U_22
_atom_site_aniso_U_33
_atom_site_aniso_U_23
_atom_site_aniso_U_13
_atom_site_aniso_U_12
S1 0.0293(8) 0.0188(8) 0.0497(11) -0.0054(8) 0.0036(8) -0.0006(7)
S2 0.0573(15) 0.0387(11) 0.0343(10) -0.0060(9) 0.0057(10) -0.0104(10)
N1 0.028(3) 0.018(3) 0.037(4) 0.000(3) 0.002(3) -0.003(2)
N2 0.030(3) 0.018(3) 0.032(3) 0.002(2) 0.002(3) 0.005(2)
N3 0.031(4) 0.033(3) 0.034(4) -0.003(3) 0.009(3) -0.001(3)
N4 0.025(3) 0.021(3) 0.044(4) -0.001(3) -0.005(3) -0.001(2)
N5 0.027(3) 0.022(3) 0.036(3) 0.001(3) 0.003(3) 0.000(2)
N6 0.025(3) 0.025(3) 0.040(4) -0.001(3) -0.001(3) -0.003(2)
N7 0.029(3) 0.019(3) 0.039(3) 0.005(3) 0.000(3) 0.000(2)
N8 0.027(3) 0.021(3) 0.032(3) 0.000(2) 0.002(3) 0.002(2)
C1 0.024(3) 0.023(3) 0.032(4) -0.004(3) 0.000(3) -0.003(3)
C2 0.049(5) 0.025(4) 0.029(4) 0.003(3) 0.006(4) -0.009(3)
C3 0.051(6) 0.028(4) 0.049(5) 0.005(4) 0.017(4) -0.008(4)
C4 0.044(5) 0.036(5) 0.043(5) 0.002(4) 0.014(4) -0.006(4)
C5 0.035(5) 0.035(4) 0.046(5) -0.006(4) 0.008(4) 0.004(3)
C6 0.037(5) 0.026(4) 0.051(5) -0.005(3) 0.009(4) 0.004(3)
C7 0.029(4) 0.028(4) 0.038(4) 0.002(3) -0.002(3) 0.005(3)
C8 0.026(4) 0.020(3) 0.034(4) -0.005(3) 0.002(3) -0.002(3)
C9 0.039(5) 0.023(4) 0.050(5) 0.003(3) -0.005(4) 0.003(3)
C10 0.039(5) 0.033(4) 0.037(4) 0.002(3) -0.005(4) 0.003(4)
C11 0.030(4) 0.029(4) 0.054(5) 0.002(4) -0.003(4) 0.006(3)
C12 0.031(4) 0.032(4) 0.051(5) 0.003(4) 0.006(4) -0.014(3)
C14 0.035(5) 0.020(4) 0.055(5) 0.005(3) 0.003(4) -0.005(3)
C15 0.020(3) 0.022(3) 0.035(3) 0.003(3) 0.000(3) -0.001(3)
C16 0.022(4) 0.023(4) 0.050(5) 0.004(3) 0.004(3) 0.000(3)
B1 0.025(4) 0.017(3) 0.041(4) -0.002(3) -0.002(4) -0.002(3)
B2 0.031(4) 0.013(3) 0.034(4) 0.001(3) 0.003(3) -0.001(3)
C13 0.027(7) 0.020(6) 0.044(9) -0.003(6) 0.013(6) -0.007(5)
C13B 0.065(16) 0.041(12) 0.038(12) 0.001(9) -0.005(11) -0.010(11)

loop_
_atom_type_symbol
_atom_type_description
_atom_type_scat_dispersion_real
_atom_type_scat_dispersion_imag
_atom_type_scat_source
C C 0.0033 0.0016 'International Tables Vol C Tables 4.2.6.8 and 6.1.1.4'
H H 0.0000 0.0000 'International Tables Vol C Tables 4.2.6.8 and 6.1.1.4'
B B 0.0013 0.0007 'International Tables Vol C Tables 4.2.6.8 and 6.1.1.4'
N N 0.0061 0.0033 'International Tables Vol C Tables 4.2.6.8 and 6.1.1.4'
S S 0.1246 0.1234 'International Tables Vol C Tables 4.2.6.8 and 6.1.1.4'

loop_
_exptl_crystal_face_index_h
_exptl_crystal_face_index_k
_exptl_crystal_face_index_l
_exptl_crystal_face_perp_dist
1.00 -2.00 -1.00 0.0960
-1.00 0.00 -1.00 0.0420
1.00 0.00 1.00 0.0720
-1.00 -1.00 0.00 0.0510
1.00 1.00 0.00 0.0940
0.00 0.00 1.00 0.0880
0.00 0.00 -1.00 0.0750
0.00 -1.00 0.00 0.0710
0.00 1.00 0.00 0.0950
1.00 -1.00 2.00 0.0900
1.00 -2.00 0.00 0.0950
1.00 -1.00 1.00 0.0830
-1.00 2.00 0.00 0.0850
1.00 1.00 2.00 0.0910
-2.00 2.00 1.00 0.1060
2.00 0.00 1.00 0.0720
1.00 0.00 0.00 0.0740
-1.00 0.00 0.00 0.0600

loop_
_geom_angle_atom_site_label_1
_geom_angle_atom_site_label_2
_geom_angle_atom_site_label_3
_geom_angle
_geom_angle_site_symmetry_1
_geom_angle_site_symmetry_3
_geom_angle_publ_flag
C1 N1 C2 121.4(7) . . ?
C1 N1 B1 112.0(6) . . ?
C2 N1 B1 126.5(7) . . ?
C1 N2 C7 120.5(7) . . ?
C1 N2 B2 112.0(6) . . ?
C7 N2 B2 127.4(6) . . ?
C1 N3 C4 120.9(7) . . ?
C1 N3 C5 122.6(7) . . ?
C5 N3 C4 116.5(7) . . ?
C8 N4 C9 120.6(7) . . ?
C8 N4 B1 111.7(7) . . ?
C9 N4 B1 127.7(7) . . ?
C8 N5 C14 119.9(7) . . ?
C8 N5 B2 113.6(6) . . ?
C14 N5 B2 125.7(7) . . ?
C8 N6 C11 122.2(7) . . ?
C8 N6 C12 120.9(7) . . ?
C11 N6 C12 116.7(7) . . ?
C15 N7 B1 176.3(8) . . ?
C16 N8 B2 170.0(8) . . ?
N2 C1 N1 115.8(7) . . ?
N3 C1 N1 122.6(7) . . ?
N3 C1 N2 121.6(7) . . ?
N1 C2 H2A 109.9 . . ?
N1 C2 H2B 109.9 . . ?
N1 C2 C3 109.0(8) . . ?
H2A C2 H2B 108.3 . . ?
C3 C2 H2A 109.9 . . ?
C3 C2 H2B 109.9 . . ?
C2 C3 H3A 109.7 . . ?
C2 C3 H3B 109.7 . . ?
C2 C3 C4 109.8(8) . . ?
H3A C3 H3B 108.2 . . ?
C4 C3 H3A 109.7 . . ?
C4 C3 H3B 109.7 . . ?
N3 C4 C3 110.1(7) . . ?
N3 C4 H4A 109.6 . . ?
N3 C4 H4B 109.6 . . ?
C3 C4 H4A 109.6 . . ?
C3 C4 H4B 109.6 . . ?
H4A C4 H4B 108.2 . . ?
N3 C5 H5A 109.4 . . ?
N3 C5 H5B 109.4 . . ?
N3 C5 C6 111.1(7) . . ?
H5A C5 H5B 108.0 . . ?
C6 C5 H5A 109.4 . . ?
C6 C5 H5B 109.4 . . ?
C5 C6 H6A 109.9 . . ?
C5 C6 H6B 109.9 . . ?
C5 C6 C7 109.0(7) . . ?
H6A C6 H6B 108.3 . . ?
C7 C6 H6A 109.9 . . ?
C7 C6 H6B 109.9 . . ?
N2 C7 C6 109.5(7) . . ?
N2 C7 H7A 109.8 . . ?
N2 C7 H7B 109.8 . . ?
C6 C7 H7A 109.8 . . ?
C6 C7 H7B 109.8 . . ?
H7A C7 H7B 108.2 . . ?
N4 C8 N6 121.9(8) . . ?
N5 C8 N4 114.8(7) . . ?
N5 C8 N6 123.3(7) . . ?
N4 C9 H9A 109.4 . . ?
N4 C9 H9B 109.4 . . ?
N4 C9 C10 111.4(7) . . ?
H9A C9 H9B 108.0 . . ?
C10 C9 H9A 109.4 . . ?
C10 C9 H9B 109.4 . . ?
C9 C10 H10A 110.2 . . ?
C9 C10 H10B 110.2 . . ?
H10A C10 H10B 108.5 . . ?
C11 C10 C9 107.7(8) . . ?
C11 C10 H10A 110.2 . . ?
C11 C10 H10B 110.2 . . ?
N6 C11 C10 110.5(7) . . ?
N6 C11 H11A 109.5 . . ?
N6 C11 H11B 109.5 . . ?
C10 C11 H11A 109.5 . . ?
C10 C11 H11B 109.5 . . ?
H11A C11 H11B 108.1 . . ?
N6 C12 H12A 108.4 . . ?
N6 C12 H12B 108.4 . . ?
N6 C12 H12C 109.5 . . ?
N6 C12 H12D 109.5 . . ?
N6 C12 C13 115.6(9) . . ?
H12A C12 H12B 107.4 . . ?
H12C C12 H12D 108.0 . . ?
C13 C12 H12A 108.4 . . ?
C13 C12 H12B 108.4 . . ?
C13B C12 N6 110.9(12) . . ?
C13B C12 H12C 109.5 . . ?
C13B C12 H12D 109.5 . . ?
N5 C14 H14A 109.0 . . ?
N5 C14 H14B 109.0 . . ?
N5 C14 H14C 108.7 . . ?
N5 C14 H14D 108.7 . . ?
N5 C14 C13 112.7(9) . . ?
H14A C14 H14B 107.8 . . ?
H14C C14 H14D 107.6 . . ?
C13 C14 H14A 109.0 . . ?
C13 C14 H14B 109.0 . . ?
C13B C14 N5 114.3(12) . . ?
C13B C14 H14C 108.7 . . ?
C13B C14 H14D 108.7 . . ?
N7 C15 S1 179.6(8) . . ?
N8 C16 S2 179.6(8) . . ?
N1 B1 N4 114.4(7) . . ?
N1 B1 N7 108.4(6) . . ?
N1 B1 B2 100.1(6) . . ?
N4 B1 B2 100.1(6) . . ?
N7 B1 N4 108.6(6) . . ?
N7 B1 B2 125.3(7) . . ?
N2 B2 N8 108.2(7) . . ?
N2 B2 B1 100.0(6) . . ?
N5 B2 N2 113.4(6) . . ?
N5 B2 N8 111.3(6) . . ?
N5 B2 B1 99.5(6) . . ?
N8 B2 B1 124.1(7) . . ?
C12 C13 C14 111.9(10) . . ?
C12 C13 H13A 109.2 . . ?
C12 C13 H13B 109.2 . . ?
C14 C13 H13A 109.2 . . ?
C14 C13 H13B 109.2 . . ?
H13A C13 H13B 107.9 . . ?
C12 C13B H13C 107.6 . . ?
C12 C13B H13D 107.6 . . ?
C14 C13B C12 118.9(17) . . ?
C14 C13B H13C 107.6 . . ?
C14 C13B H13D 107.6 . . ?
H13C C13B H13D 107.0 . . ?

loop_
_geom_bond_atom_site_label_1
_geom_bond_atom_site_label_2
_geom_bond_distance
_geom_bond_site_symmetry_2
_geom_bond_publ_flag
S1 C15 1.627(7) . ?
S2 C16 1.627(9) . ?
N1 C1 1.342(10) . ?
N1 C2 1.460(10) . ?
N1 B1 1.536(11) . ?
N2 C1 1.338(10) . ?
N2 C7 1.464(10) . ?
N2 B2 1.540(11) . ?
N3 C1 1.336(10) . ?
N3 C4 1.473(11) . ?
N3 C5 1.465(11) . ?
N4 C8 1.343(10) . ?
N4 C9 1.450(11) . ?
N4 B1 1.562(11) . ?
N5 C8 1.342(11) . ?
N5 C14 1.465(10) . ?
N5 B2 1.534(11) . ?
N6 C8 1.349(10) . ?
N6 C11 1.457(12) . ?
N6 C12 1.459(10) . ?
N7 C15 1.152(10) . ?
N7 B1 1.538(10) . ?
N8 C16 1.135(10) . ?
N8 B2 1.545(11) . ?
C2 H2A 0.9900 . ?
C2 H2B 0.9900 . ?
C2 C3 1.503(14) . ?
C3 H3A 0.9900 . ?
C3 H3B 0.9900 . ?
C3 C4 1.523(13) . ?
C4 H4A 0.9900 . ?
C4 H4B 0.9900 . ?
C5 H5A 0.9900 . ?
C5 H5B 0.9900 . ?
C5 C6 1.510(13) . ?
C6 H6A 0.9900 . ?
C6 H6B 0.9900 . ?
C6 C7 1.519(12) . ?
C7 H7A 0.9900 . ?
C7 H7B 0.9900 . ?
C9 H9A 0.9900 . ?
C9 H9B 0.9900 . ?
C9 C10 1.534(13) . ?
C10 H10A 0.9900 . ?
C10 H10B 0.9900 . ?
C10 C11 1.528(13) . ?
C11 H11A 0.9900 . ?
C11 H11B 0.9900 . ?
C12 H12A 0.9900 . ?
C12 H12B 0.9900 . ?
C12 H12C 0.9900 . ?
C12 H12D 0.9900 . ?
C12 C13 1.48(2) . ?
C12 C13B 1.45(3) . ?
C14 H14A 0.9900 . ?
C14 H14B 0.9900 . ?
C14 H14C 0.9900 . ?
C14 H14D 0.9900 . ?
C14 C13 1.517(17) . ?
C14 C13B 1.43(3) . ?
B1 B2 1.733(12) . ?
C13 H13A 0.9900 . ?
C13 H13B 0.9900 . ?
C13B H13C 0.9900 . ?
C13B H13D 0.9900 . ?

loop_
_geom_torsion_atom_site_label_1
_geom_torsion_atom_site_label_2
_geom_torsion_atom_site_label_3
_geom_torsion_atom_site_label_4
_geom_torsion
_geom_torsion_site_symmetry_1
_geom_torsion_site_symmetry_2
_geom_torsion_site_symmetry_3
_geom_torsion_site_symmetry_4
_geom_torsion_publ_flag
N1 C2 C3 C4 -55.6(10) . . . . ?
N1 B1 B2 N2 0.7(7) . . . . ?
N1 B1 B2 N5 116.7(6) . . . . ?
N1 B1 B2 N8 -119.4(8) . . . . ?
N3 C5 C6 C7 48.9(11) . . . . ?
N4 C9 C10 C11 -54.4(10) . . . . ?
N4 B1 B2 N2 -116.5(6) . . . . ?
N4 B1 B2 N5 -0.5(7) . . . . ?
N4 B1 B2 N8 123.4(8) . . . . ?
N5 C14 C13 C12 -45.4(14) . . . . ?
N5 C14 C13B C12 33(2) . . . . ?
N6 C12 C13 C14 37.6(14) . . . . ?
N6 C12 C13B C14 -41(2) . . . . ?
N7 B1 B2 N2 121.9(8) . . . . ?
N7 B1 B2 N5 -122.1(8) . . . . ?
N7 B1 B2 N8 1.8(12) . . . . ?
C1 N1 C2 C3 30.5(11) . . . . ?
C1 N1 B1 N4 103.2(8) . . . . ?
C1 N1 B1 N7 -135.5(7) . . . . ?
C1 N1 B1 B2 -2.9(8) . . . . ?
C1 N2 C7 C6 36.1(10) . . . . ?
C1 N2 B2 N5 -103.4(7) . . . . ?
C1 N2 B2 N8 132.7(7) . . . . ?
C1 N2 B2 B1 1.6(8) . . . . ?
C1 N3 C4 C3 -23.5(12) . . . . ?
C1 N3 C5 C6 -20.9(12) . . . . ?
C2 N1 C1 N2 -179.2(7) . . . . ?
C2 N1 C1 N3 -0.1(12) . . . . ?
C2 N1 B1 N4 -72.9(9) . . . . ?
C2 N1 B1 N7 48.4(10) . . . . ?
C2 N1 B1 B2 -179.0(7) . . . . ?
C2 C3 C4 N3 52.7(11) . . . . ?
C4 N3 C1 N1 -3.5(12) . . . . ?
C4 N3 C1 N2 175.5(8) . . . . ?
C4 N3 C5 C6 161.6(8) . . . . ?
C5 N3 C1 N1 179.1(8) . . . . ?
C5 N3 C1 N2 -1.9(12) . . . . ?
C5 N3 C4 C3 154.1(8) . . . . ?
C5 C6 C7 N2 -56.1(10) . . . . ?
C7 N2 C1 N1 172.7(7) . . . . ?
C7 N2 C1 N3 -6.4(12) . . . . ?
C7 N2 B2 N5 80.3(10) . . . . ?
C7 N2 B2 N8 -43.6(10) . . . . ?
C7 N2 B2 B1 -174.6(7) . . . . ?
C8 N4 C9 C10 31.3(11) . . . . ?
C8 N4 B1 N1 -103.1(8) . . . . ?
C8 N4 B1 N7 135.7(7) . . . . ?
C8 N4 B1 B2 2.9(8) . . . . ?
C8 N5 C14 C13 30.6(13) . . . . ?
C8 N5 C14 C13B -8.9(17) . . . . ?
C8 N5 B2 N2 103.3(8) . . . . ?
C8 N5 B2 N8 -134.5(7) . . . . ?
C8 N5 B2 B1 -2.0(8) . . . . ?
C8 N6 C11 C10 -27.6(11) . . . . ?
C8 N6 C12 C13 -13.8(13) . . . . ?
C8 N6 C12 C13B 25.7(16) . . . . ?
C9 N4 C8 N5 175.9(7) . . . . ?
C9 N4 C8 N6 -3.5(12) . . . . ?
C9 N4 B1 N1 76.3(10) . . . . ?
C9 N4 B1 N7 -44.9(11) . . . . ?
C9 N4 B1 B2 -177.7(8) . . . . ?
C9 C10 C11 N6 52.0(10) . . . . ?
C11 N6 C8 N4 1.6(12) . . . . ?
C11 N6 C8 N5 -177.7(7) . . . . ?
C11 N6 C12 C13 160.6(9) . . . . ?
C11 N6 C12 C13B -159.9(13) . . . . ?
C12 N6 C8 N4 175.6(8) . . . . ?
C12 N6 C8 N5 -3.7(12) . . . . ?
C12 N6 C11 C10 158.1(8) . . . . ?
C14 N5 C8 N4 175.1(7) . . . . ?
C14 N5 C8 N6 -5.6(12) . . . . ?
C14 N5 B2 N2 -66.8(10) . . . . ?
C14 N5 B2 N8 55.4(10) . . . . ?
C14 N5 B2 B1 -172.1(7) . . . . ?
B1 N1 C1 N2 4.4(10) . . . . ?
B1 N1 C1 N3 -176.5(7) . . . . ?
B1 N1 C2 C3 -153.7(8) . . . . ?
B1 N4 C8 N5 -4.7(10) . . . . ?
B1 N4 C8 N6 176.0(7) . . . . ?
B1 N4 C9 C10 -148.1(8) . . . . ?
B2 N2 C1 N1 -3.9(10) . . . . ?
B2 N2 C1 N3 177.1(7) . . . . ?
B2 N2 C7 C6 -148.0(8) . . . . ?
B2 N5 C8 N4 4.3(10) . . . . ?
B2 N5 C8 N6 -176.3(7) . . . . ?
B2 N5 C14 C13 -159.9(9) . . . . ?
B2 N5 C14 C13B 160.6(14) . . . . ?

loop_
_twin_individual_id
_twin_individual_mass_fraction_refined
1 0.854(4)
2 0.146(4)
